data_4516861
loop_
_publ_author_name
'Haldar, Shobhraj'
'Vijaykumar, Gonela'
'Carrella, Luca'
'Batha, Steven'
'Musie, Ghezai T.'
'Bera, Manindranath'

_publ_section_title
;
 Inorganic Phosphate and Arsenate within New Tetranuclear Copper and Zinc
 Complexes: Syntheses, Crystal Structures, Magnetic, Electrochemical, and
 Thermal Studies.
;
_journal_issue 4
_journal_name_full 'ACS omega'
_journal_page_first 1535
_journal_page_last 1549
_journal_paper_doi 10.1021/acsomega.7b00189
_journal_volume 2
_journal_year 2017
_chemical_formula_moiety '(C62 H58 As Cu4 N8 O14), 2(K), (H O), 16.67 (H2 O)'
_chemical_formula_sum 'C62 H92.3 As Cu4 K2 N8 O31.67'
_chemical_formula_weight 1863.73
_space_group_crystal_system orthorhombic
_space_group_IT_number 60
_space_group_name_Hall '-P 2n 2ab'
_space_group_name_H-M_alt 'P b c n'
_atom_sites_solution_hydrogens geom
_audit_creation_date 2016-11-23
_audit_creation_method
;
Olex2 1.2
(compiled 2016.11.07 svn.r3352 for OlexSys, GUI svn.r5261)
;
_cell_angle_alpha 90
_cell_angle_beta 90
_cell_angle_gamma 90
_cell_formula_units_Z 4
_cell_length_a 23.4332(6)
_cell_length_b 10.3864(3)
_cell_length_c 30.7434(9)
_cell_measurement_reflns_used 11976
_cell_measurement_temperature 100.00(10)
_cell_measurement_theta_max 26.4320
_cell_measurement_theta_min 2.1550
_cell_volume 7482.5(4)
_computing_cell_refinement
;
CrysAlisPro, Agilent Technologies,
Version 1.171.37.33c (release 11-04-2014 CrysAlis171 .NET)
(compiled Apr 11 2014,15:12:41)
;
_computing_data_collection
;
CrysAlisPro, Agilent Technologies,
Version 1.171.37.33c (release 11-04-2014 CrysAlis171 .NET)
(compiled Apr 11 2014,15:12:41)
;
_computing_data_reduction
;
CrysAlisPro, Agilent Technologies,
Version 1.171.37.33c (release 11-04-2014 CrysAlis171 .NET)
(compiled Apr 11 2014,15:12:41)
;
_computing_molecular_graphics 'Olex2 (Dolomanov et al., 2009)'
_computing_publication_material 'Olex2 (Dolomanov et al., 2009)'
_computing_structure_refinement 'ShelXL (Sheldrick, 2015)'
_computing_structure_solution
;
SHELXS, G.M. Sheldrick, Acta Cryst.
(2008). A64, 112-122
;
_diffrn_ambient_environment N~2~
_diffrn_ambient_temperature 100.00(10)
_diffrn_detector 'CCD plate'
_diffrn_detector_area_resol_mean 7.9580
_diffrn_detector_type Eos
_diffrn_measured_fraction_theta_full 0.995
_diffrn_measured_fraction_theta_max 0.996
_diffrn_measurement_details
;
#__ type_ start__ end____ width___ exp.time_
  1 omega  -10.00   99.50   0.7500   90.3700
omega____ theta____ kappa____ phi______ frames
    -       27.6637   77.0000  120.0000 146

#__ type_ start__ end____ width___ exp.time_
  2 omega   22.00  103.00   0.7500   90.3700
omega____ theta____ kappa____ phi______ frames
    -       27.6637   57.0000  -90.0000 108

#__ type_ start__ end____ width___ exp.time_
  3 omega   39.00  118.50   0.7500   90.3700
omega____ theta____ kappa____ phi______ frames
    -       27.6637  178.0000   90.0000 106
;
_diffrn_measurement_device 'four-circle diffractometer'
_diffrn_measurement_device_type 'SuperNova, Dual, Cu at zero, Eos'
_diffrn_measurement_method '\w scans'
_diffrn_orient_matrix_UB_11 0.0161829000
_diffrn_orient_matrix_UB_12 -0.0380326000
_diffrn_orient_matrix_UB_13 -0.0146601000
_diffrn_orient_matrix_UB_21 -0.0025217000
_diffrn_orient_matrix_UB_22 0.0487629000
_diffrn_orient_matrix_UB_23 -0.0160293000
_diffrn_orient_matrix_UB_31 0.0254639000
_diffrn_orient_matrix_UB_32 0.0289983000
_diffrn_orient_matrix_UB_33 0.0077446000
_diffrn_radiation_monochromator mirror
_diffrn_radiation_probe x-ray
_diffrn_radiation_type 'Mo K\a'
_diffrn_radiation_wavelength 0.71073
_diffrn_reflns_av_R_equivalents 0.0266
_diffrn_reflns_av_unetI/netI 0.0248
_diffrn_reflns_Laue_measured_fraction_full 0.995
_diffrn_reflns_Laue_measured_fraction_max 0.996
_diffrn_reflns_limit_h_max 29
_diffrn_reflns_limit_h_min -27
_diffrn_reflns_limit_k_max 11
_diffrn_reflns_limit_k_min -12
_diffrn_reflns_limit_l_max 25
_diffrn_reflns_limit_l_min -38
_diffrn_reflns_number 28453
_diffrn_reflns_point_group_measured_fraction_full 0.995
_diffrn_reflns_point_group_measured_fraction_max 0.996
_diffrn_reflns_theta_full 25.242
_diffrn_reflns_theta_max 26.371
_diffrn_reflns_theta_min 1.738
_diffrn_source 'SuperNova (Mo) X-ray Source'
_exptl_absorpt_coefficient_mu 1.764
_exptl_absorpt_correction_T_max 1.00000
_exptl_absorpt_correction_T_min 0.64993
_exptl_absorpt_correction_type multi-scan
_exptl_absorpt_process_details
;
CrysAlisPro, Agilent Technologies,
Version 1.171.37.33c (release 11-04-2014 CrysAlis171 .NET)
(compiled Apr 11 2014,15:12:41)
Empirical absorption correction using spherical harmonics,
 implemented in SCALE3 ABSPACK scaling algorithm.
;
_exptl_crystal_colour 'clear bluish blue'
_exptl_crystal_colour_lustre clear
_exptl_crystal_colour_modifier bluish
_exptl_crystal_colour_primary blue
_exptl_crystal_density_diffrn 1.654
_exptl_crystal_density_method 'not measured'
_exptl_crystal_description block
_exptl_crystal_F_000 3843
_exptl_crystal_size_max 0.32
_exptl_crystal_size_mid 0.21
_exptl_crystal_size_min 0.17
_refine_diff_density_max 0.926
_refine_diff_density_min -0.629
_refine_diff_density_rms 0.127
_refine_ls_extinction_method none
_refine_ls_goodness_of_fit_ref 1.109
_refine_ls_hydrogen_treatment constr
_refine_ls_matrix_type full
_refine_ls_number_parameters 578
_refine_ls_number_reflns 7610
_refine_ls_number_restraints 18
_refine_ls_restrained_S_all 1.114
_refine_ls_R_factor_all 0.0538
_refine_ls_R_factor_gt 0.0479
_refine_ls_shift/su_max 0.001
_refine_ls_shift/su_mean 0.000
_refine_ls_structure_factor_coef Fsqd
_refine_ls_weighting_details
;
 w=1/[\s^2^(Fo^2^)+(0.0675P)^2^+17.1967P]
 where P=(Fo^2^+2Fc^2^)/3
;
_refine_ls_weighting_scheme calc
_refine_ls_wR_factor_gt 0.1321
_refine_ls_wR_factor_ref 0.1364
_reflns_number_gt 6826
_reflns_number_total 7610
_reflns_threshold_expression 'I > 2\s(I)'
_cod_data_source_file ao7b00189_si_003.cif
_cod_data_source_block cluster
_cod_original_cell_volume 7482.5(3)
_cod_original_formula_sum 'C62 H92.30 As Cu4 K2 N8 O31.67'
_cod_database_code 4516861
_shelxl_version_number 2012-9
_shelx_space_group_comment
;
The symmetry employed for this shelxl refinement is uniquely defined
by the following loop, which should always be used as a source of
symmetry information in preference to the above space-group names.
They are only intended as comments.
;
_reflns_odcompleteness_completeness 99.18
_reflns_odcompleteness_iscentric 1
_reflns_odcompleteness_theta 26.32
_olex2_refinement_description
;
1. Fixed Uiso
 At 1.2 times of:
  All C(H) groups, All C(H,H) groups
2. Uiso/Uaniso restraints and constraints
Uanis(O11B) \\sim Ueq, Uanis(O12B) \\sim Ueq, Uanis(O12) \\sim Ueq: with sigma
of 0.01 and sigma for terminal atoms of 0.02
3. Others
 Fixed Sof: K1(0.65) O15(0.65) K1B(0.35) O15B(0.35) O9(0.65) O11(0.65)
 O9B(0.35) O11B(0.35) O12(0.65) O12B(0.175) O14(0.65) O14B(0.35) O13(0.65)
 O13B(0.35) O8(0.65) O8B(0.35) O16(0.34) O16B(0.33) O16A(0.34)
4.a Ternary CH refined with riding coordinates:
 C1(H1)
4.b Secondary CH2 refined with riding coordinates:
 C12(H12A,H12B), C4(H4A,H4B), C2(H2A,H2B), C3(H3A,H3B), C18(H18A,H18B),
 C26(H26A,H26B)
4.c Aromatic/amide H refined with riding coordinates:
 C17(H17), C16(H16), C15(H15), C14(H14), C6(H6), C7(H7), C8(H8), C9(H9),
 C20(H20), C21(H21), C22(H22), C23(H23), C31(H31), C30(H30), C29(H29), C28(H28)
;
_olex2_submission_special_instructions 'No special instructions were received'

loop_
_space_group_symop_operation_xyz
'x, y, z'
'-x+1/2, -y+1/2, z+1/2'
'x+1/2, -y+1/2, -z'
'-x, y, -z+1/2'
'-x, -y, -z'
'x-1/2, y-1/2, -z-1/2'
'-x-1/2, y-1/2, z'
'x, -y, z-1/2'

loop_
_atom_site_label
_atom_site_type_symbol
_atom_site_fract_x
_atom_site_fract_y
_atom_site_fract_z
_atom_site_U_iso_or_equiv
_atom_site_adp_type
_atom_site_occupancy
_atom_site_site_symmetry_order
_atom_site_calc_flag
_atom_site_refinement_flags_posn
_atom_site_refinement_flags_adp
_atom_site_refinement_flags_occupancy
_atom_site_disorder_assembly
_atom_site_disorder_group
As1 As 0.5000 0.42680(5) 0.2500 0.01991(13) Uani 1 2 d S T P . .
Cu1 Cu 0.38686(2) 0.53740(4) 0.29763(2) 0.02291(13) Uani 1 1 d . . . . .
Cu2 Cu 0.39206(2) 0.40300(4) 0.19043(2) 0.02406(13) Uani 1 1 d . . . . .
O1 O 0.35925(10) 0.4868(3) 0.24055(8) 0.0310(6) Uani 1 1 d . . . . .
O6 O 0.46723(10) 0.5236(3) 0.28622(8) 0.0279(6) Uani 1 1 d . . . . .
O7 O 0.54604(9) 0.3295(2) 0.27635(8) 0.0262(5) Uani 1 1 d . . . . .
O5 O 0.36489(18) 0.0174(3) 0.16603(12) 0.0608(10) Uani 1 1 d . . . . .
O4 O 0.34727(11) 0.2112(3) 0.19266(9) 0.0331(6) Uani 1 1 d . . . . .
O2 O 0.37231(13) 0.3414(3) 0.32637(13) 0.0481(8) Uani 1 1 d . . . . .
O3 O 0.37773(14) 0.2039(4) 0.38182(16) 0.0661(12) Uani 1 1 d . . . . .
N2 N 0.32585(12) 0.4783(3) 0.15526(10) 0.0270(6) Uani 1 1 d . . . . .
N18 N 0.42864(12) 0.3865(3) 0.13213(10) 0.0286(7) Uani 1 1 d . . . . .
N1 N 0.30577(12) 0.5991(3) 0.30737(10) 0.0262(6) Uani 1 1 d . . . . .
N3 N 0.40088(12) 0.6260(3) 0.35446(10) 0.0271(6) Uani 1 1 d . . . . .
C17 C 0.44676(16) 0.6105(4) 0.38026(13) 0.0338(9) Uani 1 1 d . . . . .
H17 H 0.4772 0.5613 0.3703 0.041 Uiso 1 1 calc R . . . .
C16 C 0.45006(18) 0.6656(5) 0.42125(14) 0.0402(10) Uani 1 1 d . . . . .
H16 H 0.4824 0.6550 0.4384 0.048 Uiso 1 1 calc R . . . .
C15 C 0.40414(19) 0.7368(5) 0.43620(14) 0.0418(10) Uani 1 1 d . . . . .
H15 H 0.4050 0.7737 0.4638 0.050 Uiso 1 1 calc R . . . .
C14 C 0.35660(18) 0.7527(4) 0.40948(13) 0.0366(9) Uani 1 1 d . . . . .
H14 H 0.3253 0.8002 0.4190 0.044 Uiso 1 1 calc R . . . .
C13 C 0.35652(16) 0.6973(4) 0.36888(12) 0.0294(8) Uani 1 1 d . . . . .
C12 C 0.30938(16) 0.7137(4) 0.33610(12) 0.0301(8) Uani 1 1 d . . . . .
H12A H 0.2733 0.7255 0.3511 0.036 Uiso 1 1 calc R . . . .
H12B H 0.3166 0.7898 0.3187 0.036 Uiso 1 1 calc R . . . .
C4 C 0.26910(15) 0.4945(4) 0.32656(13) 0.0311(8) Uani 1 1 d . . . . .
H4A H 0.2760 0.4152 0.3108 0.037 Uiso 1 1 calc R . . . .
H4B H 0.2293 0.5173 0.3225 0.037 Uiso 1 1 calc R . . . .
C5 C 0.27949(15) 0.4710(4) 0.37431(14) 0.0329(8) Uani 1 1 d . . . . .
C6 C 0.24314(17) 0.5326(4) 0.40387(14) 0.0367(9) Uani 1 1 d . . . . .
H6 H 0.2128 0.5808 0.3931 0.044 Uiso 1 1 calc R . . . .
C7 C 0.2506(2) 0.5249(5) 0.44833(15) 0.0487(12) Uani 1 1 d . . . . .
H7 H 0.2256 0.5675 0.4669 0.058 Uiso 1 1 calc R . . . .
C8 C 0.2949(2) 0.4542(6) 0.46496(17) 0.0558(14) Uani 1 1 d . . . . .
H8 H 0.3016 0.4523 0.4948 0.067 Uiso 1 1 calc R . . . .
C9 C 0.3294(2) 0.3856(5) 0.43681(18) 0.0533(13) Uani 1 1 d . . . . .
H9 H 0.3579 0.3335 0.4483 0.064 Uiso 1 1 calc R . . . .
C10 C 0.32282(17) 0.3919(4) 0.39186(16) 0.0400(10) Uani 1 1 d . . . . .
C11 C 0.36075(17) 0.3073(4) 0.36423(19) 0.0480(12) Uani 1 1 d . . . . .
C2 C 0.28560(16) 0.6334(4) 0.26294(13) 0.0327(8) Uani 1 1 d . . . . .
H2A H 0.3025 0.7145 0.2540 0.039 Uiso 1 1 calc R . . . .
H2B H 0.2444 0.6434 0.2631 0.039 Uiso 1 1 calc R . . . .
C1 C 0.30249(15) 0.5276(4) 0.23105(12) 0.0293(8) Uani 1 1 d . . . . .
H1 H 0.2761 0.4548 0.2336 0.035 Uiso 1 1 calc R . . . .
C3 C 0.30201(16) 0.5795(4) 0.18482(13) 0.0298(8) Uani 1 1 d . . . . .
H3A H 0.2633 0.6007 0.1762 0.036 Uiso 1 1 calc R . . . .
H3B H 0.3250 0.6571 0.1831 0.036 Uiso 1 1 calc R . . . .
C18 C 0.27974(14) 0.3828(4) 0.14438(13) 0.0297(8) Uani 1 1 d . . . . .
H18A H 0.2463 0.4295 0.1345 0.036 Uiso 1 1 calc R . . . .
H18B H 0.2693 0.3368 0.1707 0.036 Uiso 1 1 calc R . . . .
C19 C 0.29619(14) 0.2854(4) 0.10983(13) 0.0281(8) Uani 1 1 d . . . . .
C20 C 0.27630(17) 0.3083(4) 0.06785(14) 0.0368(9) Uani 1 1 d . . . . .
H20 H 0.2526 0.3786 0.0630 0.044 Uiso 1 1 calc R . . . .
C21 C 0.29055(19) 0.2302(4) 0.03299(14) 0.0418(10) Uani 1 1 d . . . . .
H21 H 0.2770 0.2487 0.0052 0.050 Uiso 1 1 calc R . . . .
C22 C 0.32524(18) 0.1239(4) 0.03998(14) 0.0374(9) Uani 1 1 d . . . . .
H22 H 0.3363 0.0721 0.0168 0.045 Uiso 1 1 calc R . . . .
C23 C 0.34309(16) 0.0961(4) 0.08155(14) 0.0329(8) Uani 1 1 d . . . . .
H23 H 0.3651 0.0228 0.0862 0.039 Uiso 1 1 calc R . . . .
C24 C 0.32931(14) 0.1745(4) 0.11719(13) 0.0285(8) Uani 1 1 d . . . . .
C25 C 0.34927(16) 0.1319(4) 0.16165(14) 0.0320(8) Uani 1 1 d . . . . .
C31 C 0.47421(16) 0.3135(5) 0.12227(14) 0.0393(10) Uani 1 1 d . . . . .
H31 H 0.4931 0.2705 0.1445 0.047 Uiso 1 1 calc R . . . .
C30 C 0.49374(18) 0.3002(5) 0.08043(15) 0.0487(12) Uani 1 1 d . . . . .
H30 H 0.5253 0.2489 0.0744 0.058 Uiso 1 1 calc R . . . .
C29 C 0.46562(19) 0.3646(6) 0.04744(15) 0.0515(13) Uani 1 1 d . . . . .
H29 H 0.4782 0.3569 0.0189 0.062 Uiso 1 1 calc R . . . .
C28 C 0.41903(19) 0.4401(5) 0.05695(14) 0.0423(10) Uani 1 1 d . . . . .
H28 H 0.3998 0.4842 0.0350 0.051 Uiso 1 1 calc R . . . .
C27 C 0.40117(16) 0.4492(4) 0.10015(13) 0.0317(8) Uani 1 1 d . . . . .
C26 C 0.35221(17) 0.5340(4) 0.11535(13) 0.0329(8) Uani 1 1 d . . . . .
H26A H 0.3663 0.6199 0.1215 0.040 Uiso 1 1 calc R . . . .
H26B H 0.3238 0.5405 0.0925 0.040 Uiso 1 1 calc R . . . .
K1 K 0.4058(2) 0.2224(5) 0.53048(19) 0.1045(18) Uani 0.65 1 d . . . A 1
O15 O 0.3875(3) 0.0923(7) 0.4687(2) 0.0588(15) Uani 0.65 1 d . . . A 1
K1B K 0.40451(15) 0.2170(3) 0.53121(15) 0.0220(8) Uani 0.35 1 d . . . B 2
O15B O 0.3972(4) 0.0427(10) 0.4436(5) 0.055(3) Uani 0.35 1 d . . . B 2
O9 O 0.4428(2) -0.0349(5) 0.28296(16) 0.0436(11) Uani 0.65 1 d . . . C 1
O11 O 0.3860(3) -0.1486(6) 0.2391(2) 0.080(2) Uani 0.65 1 d . . . D 1
O9B O 0.4175(6) -0.1832(14) 0.2755(4) 0.085(4) Uani 0.35 1 d . . . E 2
O11B O 0.3422(8) -0.019(2) 0.2527(6) 0.124(6) Uani 0.35 1 d . U . F 2
O12 O 0.5261(4) 0.0731(7) 0.2942(4) 0.109(3) Uani 0.65 1 d . U . G 1
O12B O 0.5000 0.0911(18) 0.2500 0.101(7) Uani 0.35 2 d S TU P H 2
O14 O 0.4529(5) -0.1229(9) 0.1216(3) 0.108(3) Uani 0.65 1 d . . . I 1
O14B O 0.4185(5) -0.1890(8) 0.1311(4) 0.059(3) Uani 0.35 1 d . . . J 2
O13 O 0.4466(3) -0.3136(6) 0.1842(2) 0.0694(18) Uani 0.65 1 d . . . K 1
O13B O 0.4926(4) -0.2265(8) 0.2062(3) 0.043(2) Uani 0.35 1 d . . . L 2
O8 O 0.3700(2) 0.1241(4) 0.27762(15) 0.0395(10) Uani 0.65 1 d . . . M 1
O8B O 0.3976(3) 0.1863(9) 0.2596(3) 0.041(2) Uani 0.35 1 d . . . N 2
O10 O 0.4416(4) -0.0019(7) 0.3530(3) 0.161(3) Uani 1 1 d . . . O 1
O16 O 0.4906(9) -0.034(2) 0.4567(8) 0.118(7) Uani 0.34 1 d . . . P 1
O16B O 0.4769(9) -0.057(2) 0.4974(7) 0.119(7) Uani 0.33 1 d . . . Q 3
O16A O 0.5046(7) -0.015(2) 0.4188(11) 0.149(11) Uani 0.34 1 d . . . R 2

loop_
_atom_site_aniso_label
_atom_site_aniso_U_11
_atom_site_aniso_U_22
_atom_site_aniso_U_33
_atom_site_aniso_U_23
_atom_site_aniso_U_13
_atom_site_aniso_U_12
As1 0.0114(2) 0.0284(3) 0.0199(2) 0.000 -0.00040(17) 0.000
Cu1 0.0164(2) 0.0317(2) 0.0206(2) -0.00335(17) 0.00154(15) 0.00279(16)
Cu2 0.0133(2) 0.0365(3) 0.0223(2) -0.00788(18) -0.00216(15) 0.00383(16)
O1 0.0194(12) 0.0498(16) 0.0239(13) -0.0102(12) -0.0039(10) 0.0132(11)
O6 0.0162(11) 0.0386(14) 0.0288(13) -0.0100(11) 0.0040(10) -0.0018(10)
O7 0.0163(11) 0.0326(13) 0.0296(13) 0.0058(11) -0.0048(9) -0.0024(10)
O5 0.093(3) 0.0374(18) 0.051(2) 0.0017(15) -0.024(2) 0.0092(18)
O4 0.0245(13) 0.0430(16) 0.0319(15) 0.0039(12) -0.0044(11) -0.0022(11)
O2 0.0355(16) 0.0353(16) 0.073(2) 0.0090(16) 0.0160(16) 0.0058(13)
O3 0.0394(18) 0.051(2) 0.108(3) 0.033(2) 0.0026(19) 0.0052(15)
N2 0.0217(14) 0.0350(16) 0.0244(16) -0.0047(13) -0.0039(12) 0.0040(12)
N18 0.0175(14) 0.0425(18) 0.0257(16) -0.0097(14) -0.0021(12) -0.0016(13)
N1 0.0199(14) 0.0319(16) 0.0269(16) -0.0029(13) 0.0028(12) 0.0062(12)
N3 0.0226(14) 0.0339(16) 0.0247(16) -0.0018(13) 0.0049(12) -0.0017(12)
C17 0.0257(18) 0.047(2) 0.029(2) 0.0002(17) 0.0031(15) 0.0004(16)
C16 0.034(2) 0.059(3) 0.028(2) -0.0036(19) -0.0029(16) 0.0003(19)
C15 0.046(2) 0.052(3) 0.027(2) -0.0085(19) 0.0026(18) -0.001(2)
C14 0.039(2) 0.041(2) 0.030(2) -0.0030(17) 0.0067(17) 0.0030(18)
C13 0.0305(19) 0.0335(19) 0.0241(18) 0.0001(15) 0.0061(15) -0.0010(15)
C12 0.0281(18) 0.0360(19) 0.0262(19) -0.0048(15) 0.0045(15) 0.0069(15)
C4 0.0172(16) 0.042(2) 0.034(2) -0.0037(17) 0.0034(14) -0.0011(15)
C5 0.0191(17) 0.040(2) 0.039(2) 0.0006(17) 0.0033(15) -0.0077(15)
C6 0.0248(18) 0.050(2) 0.035(2) 0.0031(18) 0.0026(16) -0.0070(17)
C7 0.041(2) 0.068(3) 0.037(2) 0.001(2) 0.008(2) -0.021(2)
C8 0.042(3) 0.086(4) 0.040(3) 0.020(3) -0.003(2) -0.028(3)
C9 0.034(2) 0.064(3) 0.062(3) 0.032(3) -0.009(2) -0.017(2)
C10 0.0249(19) 0.044(2) 0.051(3) 0.012(2) 0.0009(18) -0.0112(17)
C11 0.0237(19) 0.037(2) 0.084(4) 0.016(2) 0.006(2) -0.0036(17)
C2 0.0238(17) 0.045(2) 0.030(2) -0.0061(17) -0.0013(15) 0.0141(16)
C1 0.0192(16) 0.043(2) 0.0258(19) -0.0051(16) -0.0017(14) 0.0106(15)
C3 0.0239(18) 0.036(2) 0.029(2) -0.0066(16) -0.0034(15) 0.0103(15)
C18 0.0169(16) 0.041(2) 0.031(2) -0.0058(16) -0.0051(14) 0.0041(15)
C19 0.0157(15) 0.038(2) 0.0307(19) -0.0057(16) -0.0030(14) -0.0021(14)
C20 0.0319(19) 0.039(2) 0.040(2) -0.0062(18) -0.0133(17) 0.0048(17)
C21 0.047(2) 0.049(2) 0.030(2) -0.0068(19) -0.0117(18) -0.001(2)
C22 0.038(2) 0.041(2) 0.033(2) -0.0127(18) 0.0015(17) -0.0042(18)
C23 0.0225(17) 0.036(2) 0.040(2) -0.0053(17) -0.0001(16) 0.0004(15)
C24 0.0162(15) 0.0354(19) 0.034(2) -0.0042(16) -0.0015(14) -0.0041(14)
C25 0.0233(17) 0.035(2) 0.037(2) 0.0014(17) -0.0044(15) -0.0058(15)
C31 0.0201(17) 0.062(3) 0.036(2) -0.017(2) -0.0014(15) 0.0033(18)
C30 0.027(2) 0.083(4) 0.037(2) -0.023(2) 0.0006(17) 0.005(2)
C29 0.035(2) 0.089(4) 0.031(2) -0.021(2) 0.0066(18) -0.007(2)
C28 0.037(2) 0.064(3) 0.027(2) -0.008(2) -0.0022(17) -0.006(2)
C27 0.0277(18) 0.043(2) 0.0244(19) -0.0071(16) 0.0007(15) -0.0070(16)
C26 0.0327(19) 0.039(2) 0.027(2) -0.0035(16) -0.0056(16) 0.0012(16)
K1 0.098(3) 0.131(4) 0.085(3) 0.055(3) -0.008(3) -0.004(3)
O15 0.062(4) 0.064(4) 0.051(4) 0.022(3) -0.005(3) -0.007(3)
K1B 0.0163(15) 0.0192(14) 0.030(2) 0.0054(14) -0.0037(15) 0.0085(12)
O15B 0.047(6) 0.035(5) 0.082(9) -0.009(5) -0.008(6) -0.001(4)
O9 0.040(3) 0.049(3) 0.042(3) 0.003(2) -0.005(2) -0.005(2)
O11 0.096(5) 0.056(4) 0.087(5) 0.029(3) 0.041(4) 0.025(3)
O9B 0.088(9) 0.099(10) 0.067(8) -0.013(7) -0.022(7) 0.018(8)
O11B 0.112(11) 0.162(13) 0.097(10) 0.056(10) 0.040(9) 0.053(10)
O12 0.075(5) 0.059(4) 0.194(10) 0.026(5) 0.001(6) -0.006(4)
O12B 0.060(10) 0.066(10) 0.178(17) 0.000 -0.053(11) 0.000
O14 0.147(9) 0.096(6) 0.080(6) 0.003(5) -0.024(6) 0.057(6)
O14B 0.054(6) 0.012(4) 0.112(10) -0.006(5) -0.005(6) -0.004(4)
O13 0.056(3) 0.078(4) 0.075(4) 0.028(3) 0.015(3) 0.029(3)
O13B 0.057(5) 0.031(4) 0.041(5) 0.012(4) 0.007(4) 0.022(4)
O8 0.055(3) 0.035(2) 0.029(2) 0.0060(19) 0.004(2) -0.002(2)
O8B 0.028(4) 0.054(5) 0.039(5) -0.020(4) -0.002(4) -0.003(4)
O10 0.184(7) 0.108(5) 0.190(8) 0.059(5) 0.018(6) 0.048(5)
O16 0.120(16) 0.123(15) 0.112(17) -0.044(14) 0.007(13) 0.013(12)
O16B 0.115(16) 0.16(2) 0.081(12) 0.018(13) -0.026(12) 0.059(12)
O16A 0.074(11) 0.157(19) 0.22(3) -0.12(2) 0.009(14) -0.005(11)

loop_
_atom_type_symbol
_atom_type_description
_atom_type_scat_dispersion_real
_atom_type_scat_dispersion_imag
_atom_type_scat_source
C C 0.0033 0.0016 'International Tables Vol C Tables 4.2.6.8 and 6.1.1.4'
H H 0.0000 0.0000 'International Tables Vol C Tables 4.2.6.8 and 6.1.1.4'
As As 0.0499 2.0058 'International Tables Vol C Tables 4.2.6.8 and 6.1.1.4'
Cu Cu 0.3201 1.2651 'International Tables Vol C Tables 4.2.6.8 and 6.1.1.4'
K K 0.2009 0.2494 'International Tables Vol C Tables 4.2.6.8 and 6.1.1.4'
N N 0.0061 0.0033 'International Tables Vol C Tables 4.2.6.8 and 6.1.1.4'
O O 0.0106 0.0060 'International Tables Vol C Tables 4.2.6.8 and 6.1.1.4'

loop_
_geom_angle_atom_site_label_1
_geom_angle_atom_site_label_2
_geom_angle_atom_site_label_3
_geom_angle
_geom_angle_site_symmetry_1
_geom_angle_site_symmetry_3
O6 As1 O6 106.73(18) 4_655 .
O6 As1 O7 109.39(13) . .
O6 As1 O7 109.39(13) 4_655 4_655
O6 As1 O7 112.56(11) 4_655 .
O6 As1 O7 112.56(11) . 4_655
O7 As1 O7 106.31(17) . 4_655
O1 Cu1 O2 93.43(14) . .
O1 Cu1 N1 84.64(11) . .
O1 Cu1 N3 165.32(12) . .
O6 Cu1 O1 98.15(11) . .
O6 Cu1 O2 98.82(11) . .
O6 Cu1 N1 165.76(12) . .
O6 Cu1 N3 91.87(11) . .
N1 Cu1 O2 94.93(12) . .
N3 Cu1 O2 95.62(14) . .
N3 Cu1 N1 83.09(12) . .
O1 Cu2 O7 93.18(11) . 4_655
O1 Cu2 O4 100.90(11) . .
O1 Cu2 N2 86.99(11) . .
O1 Cu2 N18 158.09(13) . .
O7 Cu2 O4 89.09(10) 4_655 .
O7 Cu2 N2 179.12(12) 4_655 .
O7 Cu2 N18 96.81(12) 4_655 .
N2 Cu2 O4 90.03(11) . .
N18 Cu2 O4 98.72(12) . .
N18 Cu2 N2 83.32(12) . .
Cu2 O1 Cu1 135.28(13) . .
C1 O1 Cu1 114.5(2) . .
C1 O1 Cu2 110.0(2) . .
As1 O6 Cu1 127.70(14) . .
As1 O7 Cu2 119.84(14) . 4_655
C25 O4 Cu2 122.5(2) . .
C11 O2 Cu1 131.2(3) . .
C3 N2 Cu2 103.3(2) . .
C3 N2 C18 109.3(3) . .
C18 N2 Cu2 114.2(2) . .
C26 N2 Cu2 105.6(2) . .
C26 N2 C3 112.4(3) . .
C26 N2 C18 111.8(3) . .
C31 N18 Cu2 126.3(3) . .
C27 N18 Cu2 114.2(2) . .
C27 N18 C31 119.3(3) . .
C12 N1 Cu1 106.7(2) . .
C12 N1 C4 112.2(3) . .
C12 N1 C2 111.8(3) . .
C4 N1 Cu1 111.4(2) . .
C2 N1 Cu1 103.7(2) . .
C2 N1 C4 110.5(3) . .
C17 N3 Cu1 126.2(3) . .
C17 N3 C13 119.1(3) . .
C13 N3 Cu1 114.3(2) . .
N3 C17 H17 119.0 . .
N3 C17 C16 122.1(4) . .
C16 C17 H17 119.0 . .
C17 C16 H16 120.7 . .
C15 C16 C17 118.6(4) . .
C15 C16 H16 120.7 . .
C16 C15 H15 120.4 . .
C16 C15 C14 119.3(4) . .
C14 C15 H15 120.4 . .
C15 C14 H14 120.4 . .
C13 C14 C15 119.1(4) . .
C13 C14 H14 120.4 . .
N3 C13 C14 121.8(4) . .
N3 C13 C12 114.0(3) . .
C14 C13 C12 124.2(3) . .
N1 C12 C13 110.4(3) . .
N1 C12 H12A 109.6 . .
N1 C12 H12B 109.6 . .
C13 C12 H12A 109.6 . .
C13 C12 H12B 109.6 . .
H12A C12 H12B 108.1 . .
N1 C4 H4A 108.8 . .
N1 C4 H4B 108.8 . .
N1 C4 C5 114.0(3) . .
H4A C4 H4B 107.7 . .
C5 C4 H4A 108.8 . .
C5 C4 H4B 108.8 . .
C6 C5 C4 117.3(4) . .
C6 C5 C10 117.1(4) . .
C10 C5 C4 125.6(4) . .
C5 C6 H6 118.7 . .
C7 C6 C5 122.6(4) . .
C7 C6 H6 118.7 . .
C6 C7 H7 120.1 . .
C8 C7 C6 119.7(5) . .
C8 C7 H7 120.1 . .
C7 C8 H8 120.5 . .
C7 C8 C9 119.1(5) . .
C9 C8 H8 120.5 . .
C8 C9 H9 118.9 . .
C8 C9 C10 122.2(5) . .
C10 C9 H9 118.9 . .
C5 C10 C11 123.1(4) . .
C9 C10 C5 119.0(4) . .
C9 C10 C11 117.8(4) . .
O2 C11 O3 124.9(5) . .
O2 C11 C10 119.2(4) . .
O3 C11 C10 116.0(5) . .
N1 C2 H2A 109.8 . .
N1 C2 H2B 109.8 . .
N1 C2 C1 109.6(3) . .
H2A C2 H2B 108.2 . .
C1 C2 H2A 109.8 . .
C1 C2 H2B 109.8 . .
O1 C1 C2 108.9(3) . .
O1 C1 H1 110.0 . .
O1 C1 C3 107.7(3) . .
C2 C1 H1 110.0 . .
C3 C1 C2 110.1(3) . .
C3 C1 H1 110.0 . .
N2 C3 C1 108.4(3) . .
N2 C3 H3A 110.0 . .
N2 C3 H3B 110.0 . .
C1 C3 H3A 110.0 . .
C1 C3 H3B 110.0 . .
H3A C3 H3B 108.4 . .
N2 C18 H18A 108.7 . .
N2 C18 H18B 108.7 . .
N2 C18 C19 114.4(3) . .
H18A C18 H18B 107.6 . .
C19 C18 H18A 108.7 . .
C19 C18 H18B 108.7 . .
C20 C19 C18 116.8(3) . .
C20 C19 C24 118.2(4) . .
C24 C19 C18 125.0(3) . .
C19 C20 H20 118.8 . .
C21 C20 C19 122.4(4) . .
C21 C20 H20 118.8 . .
C20 C21 H21 120.4 . .
C20 C21 C22 119.2(4) . .
C22 C21 H21 120.4 . .
C21 C22 H22 120.4 . .
C23 C22 C21 119.3(4) . .
C23 C22 H22 120.4 . .
C22 C23 H23 118.9 . .
C22 C23 C24 122.3(4) . .
C24 C23 H23 118.9 . .
C19 C24 C25 123.8(3) . .
C23 C24 C19 118.5(4) . .
C23 C24 C25 117.7(3) . .
O5 C25 O4 123.4(4) . .
O5 C25 C24 117.8(4) . .
O4 C25 C24 118.8(3) . .
N18 C31 H31 118.9 . .
N18 C31 C30 122.2(4) . .
C30 C31 H31 118.9 . .
C31 C30 H30 120.6 . .
C31 C30 C29 118.7(4) . .
C29 C30 H30 120.6 . .
C30 C29 H29 120.0 . .
C28 C29 C30 119.9(4) . .
C28 C29 H29 120.0 . .
C29 C28 H28 120.7 . .
C29 C28 C27 118.6(4) . .
C27 C28 H28 120.7 . .
N18 C27 C28 121.3(4) . .
N18 C27 C26 114.7(3) . .
C28 C27 C26 123.9(4) . .
N2 C26 C27 109.9(3) . .
N2 C26 H26A 109.7 . .
N2 C26 H26B 109.7 . .
C27 C26 H26A 109.7 . .
C27 C26 H26B 109.7 . .
H26A C26 H26B 108.2 . .
O15 K1 O14 125.7(3) . 8_556
O15 K1 O16 83.4(4) . 5_656
O16 K1 O14 54.5(5) 5_656 8_556
O15B K1B O16A 93.7(4) . 5_656
O14B K1B O15B 140.7(3) 8_556 .
O14B K1B O16A 54.7(5) 8_556 5_656

loop_
_geom_bond_atom_site_label_1
_geom_bond_atom_site_label_2
_geom_bond_distance
_geom_bond_site_symmetry_2
As1 O6 1.686(2) 4_655
As1 O6 1.686(2) .
As1 O7 1.686(2) .
As1 O7 1.686(2) 4_655
Cu1 O1 1.942(3) .
Cu1 O6 1.921(2) .
Cu1 O2 2.245(3) .
Cu1 N1 2.028(3) .
Cu1 N3 2.002(3) .
Cu2 O1 1.930(3) .
Cu2 O7 1.931(2) 4_655
Cu2 O4 2.253(3) .
Cu2 N2 2.046(3) .
Cu2 N18 1.994(3) .
O1 C1 1.426(4) .
O7 Cu2 1.931(2) 4_655
O5 C25 1.251(5) .
O4 C25 1.261(5) .
O2 C11 1.246(6) .
O3 C11 1.267(6) .
N2 C3 1.498(5) .
N2 C18 1.504(5) .
N2 C26 1.491(5) .
N18 C31 1.345(5) .
N18 C27 1.343(5) .
N1 C12 1.485(5) .
N1 C4 1.505(5) .
N1 C2 1.488(5) .
N3 C17 1.346(5) .
N3 C13 1.351(5) .
C17 H17 0.9300 .
C17 C16 1.386(6) .
C16 H16 0.9300 .
C16 C15 1.384(6) .
C15 H15 0.9300 .
C15 C14 1.394(6) .
C14 H14 0.9300 .
C14 C13 1.375(6) .
C13 C12 1.505(5) .
C12 H12A 0.9700 .
C12 H12B 0.9700 .
C4 H4A 0.9700 .
C4 H4B 0.9700 .
C4 C5 1.508(6) .
C5 C6 1.401(6) .
C5 C10 1.413(6) .
C6 H6 0.9300 .
C6 C7 1.380(6) .
C7 H7 0.9300 .
C7 C8 1.371(8) .
C8 H8 0.9300 .
C8 C9 1.382(8) .
C9 H9 0.9300 .
C9 C10 1.392(7) .
C10 C11 1.511(7) .
C2 H2A 0.9700 .
C2 H2B 0.9700 .
C2 C1 1.525(5) .
C1 H1 0.9800 .
C1 C3 1.520(5) .
C3 H3A 0.9700 .
C3 H3B 0.9700 .
C18 H18A 0.9700 .
C18 H18B 0.9700 .
C18 C19 1.516(5) .
C19 C20 1.393(6) .
C19 C24 1.408(5) .
C20 H20 0.9300 .
C20 C21 1.385(6) .
C21 H21 0.9300 .
C21 C22 1.387(6) .
C22 H22 0.9300 .
C22 C23 1.376(6) .
C23 H23 0.9300 .
C23 C24 1.403(6) .
C24 C25 1.511(6) .
C31 H31 0.9300 .
C31 C30 1.372(6) .
C30 H30 0.9300 .
C30 C29 1.382(7) .
C29 H29 0.9300 .
C29 C28 1.376(7) .
C28 H28 0.9300 .
C28 C27 1.396(6) .
C27 C26 1.520(6) .
C26 H26A 0.9700 .
C26 H26B 0.9700 .
K1 O15 2.371(10) .
K1 O14 3.182(11) 8_556
K1 O16 3.14(2) 5_656
K1B O15B 3.249(14) .
K1B O14B 3.101(14) 8_556
K1B O16A 3.36(3) 5_656
O14 K1 3.182(11) 8
O14B K1B 3.101(14) 8
O16 K1 3.14(2) 5_656
O16B O16B 1.60(4) 5_656
O16A K1B 3.36(3) 5_656

loop_
_geom_torsion_atom_site_label_1
_geom_torsion_atom_site_label_2
_geom_torsion_atom_site_label_3
_geom_torsion_atom_site_label_4
_geom_torsion
_geom_torsion_site_symmetry_1
_geom_torsion_site_symmetry_4
Cu1 O1 C1 C2 16.7(4) . .
Cu1 O1 C1 C3 136.2(3) . .
Cu1 O2 C11 O3 -146.1(4) . .
Cu1 O2 C11 C10 35.1(6) . .
Cu1 N1 C12 C13 -36.1(3) . .
Cu1 N1 C4 C5 75.9(3) . .
Cu1 N1 C2 C1 45.1(3) . .
Cu1 N3 C17 C16 -173.1(3) . .
Cu1 N3 C13 C14 172.7(3) . .
Cu1 N3 C13 C12 -9.6(4) . .
Cu2 O1 C1 C2 -159.2(3) . .
Cu2 O1 C1 C3 -39.8(4) . .
Cu2 O4 C25 O5 125.7(4) . .
Cu2 O4 C25 C24 -57.2(4) . .
Cu2 N2 C3 C1 -40.0(3) . .
Cu2 N2 C18 C19 -72.7(4) . .
Cu2 N2 C26 C27 37.0(3) . .
Cu2 N18 C31 C30 174.7(3) . .
Cu2 N18 C27 C28 -175.6(3) . .
Cu2 N18 C27 C26 7.4(4) . .
O1 C1 C3 N2 54.3(4) . .
O6 As1 O6 Cu1 117.2(2) 4_655 .
O6 As1 O7 Cu2 -60.06(17) . 4_655
O6 As1 O7 Cu2 58.41(19) 4_655 4_655
O7 As1 O6 Cu1 -120.73(18) . .
O7 As1 O6 Cu1 -2.8(2) 4_655 .
O7 As1 O7 Cu2 178.2(2) 4_655 4_655
N2 C18 C19 C20 -100.5(4) . .
N2 C18 C19 C24 80.1(5) . .
N18 C31 C30 C29 0.2(7) . .
N18 C27 C26 N2 -30.8(4) . .
N1 C4 C5 C6 96.0(4) . .
N1 C4 C5 C10 -84.0(5) . .
N1 C2 C1 O1 -41.8(4) . .
N1 C2 C1 C3 -159.7(3) . .
N3 C17 C16 C15 1.1(7) . .
N3 C13 C12 N1 31.1(4) . .
C17 N3 C13 C14 -1.1(6) . .
C17 N3 C13 C12 176.6(3) . .
C17 C16 C15 C14 -1.0(7) . .
C16 C15 C14 C13 -0.1(7) . .
C15 C14 C13 N3 1.2(6) . .
C15 C14 C13 C12 -176.3(4) . .
C14 C13 C12 N1 -151.3(4) . .
C13 N3 C17 C16 -0.1(6) . .
C12 N1 C4 C5 -43.7(4) . .
C12 N1 C2 C1 159.8(3) . .
C4 N1 C12 C13 86.2(4) . .
C4 N1 C2 C1 -74.4(4) . .
C4 C5 C6 C7 -175.9(4) . .
C4 C5 C10 C9 176.1(4) . .
C4 C5 C10 C11 -7.3(6) . .
C5 C6 C7 C8 -0.2(7) . .
C5 C10 C11 O2 30.3(6) . .
C5 C10 C11 O3 -148.6(4) . .
C6 C5 C10 C9 -3.9(6) . .
C6 C5 C10 C11 172.7(4) . .
C6 C7 C8 C9 -3.8(7) . .
C7 C8 C9 C10 3.9(7) . .
C8 C9 C10 C5 0.0(7) . .
C8 C9 C10 C11 -176.7(4) . .
C9 C10 C11 O2 -153.1(4) . .
C9 C10 C11 O3 28.0(6) . .
C10 C5 C6 C7 4.1(6) . .
C2 N1 C12 C13 -148.9(3) . .
C2 N1 C4 C5 -169.3(3) . .
C2 C1 C3 N2 172.9(3) . .
C3 N2 C18 C19 172.1(3) . .
C3 N2 C26 C27 149.0(3) . .
C18 N2 C3 C1 82.0(4) . .
C18 N2 C26 C27 -87.7(4) . .
C18 C19 C20 C21 176.8(4) . .
C18 C19 C24 C23 -177.3(3) . .
C18 C19 C24 C25 4.9(5) . .
C19 C20 C21 C22 1.0(7) . .
C19 C24 C25 O5 161.5(4) . .
C19 C24 C25 O4 -15.8(5) . .
C20 C19 C24 C23 3.2(5) . .
C20 C19 C24 C25 -174.5(3) . .
C20 C21 C22 C23 2.2(6) . .
C21 C22 C23 C24 -2.6(6) . .
C22 C23 C24 C19 -0.2(6) . .
C22 C23 C24 C25 177.7(4) . .
C23 C24 C25 O5 -16.3(5) . .
C23 C24 C25 O4 166.5(3) . .
C24 C19 C20 C21 -3.7(6) . .
C31 N18 C27 C28 -0.1(6) . .
C31 N18 C27 C26 -177.1(3) . .
C31 C30 C29 C28 0.0(8) . .
C30 C29 C28 C27 -0.3(7) . .
C29 C28 C27 N18 0.3(6) . .
C29 C28 C27 C26 177.0(4) . .
C28 C27 C26 N2 152.4(4) . .
C27 N18 C31 C30 -0.2(6) . .
C26 N2 C3 C1 -153.3(3) . .
C26 N2 C18 C19 47.1(4) . .
